data_7125984
loop_
_publ_author_name
'Carreira-Barral, Israel'
'Mielczarek, Marcin'
'Alonso-Carrillo, Daniel'
'Capurro, Valeria'
'Soto-Cerrato, Vanessa'
'P\'erez Tom\'as, Ricardo'
'Caci, Emanuela'
'Garc\'ia-Valverde, Mar\'ia'
'Quesada, Roberto'

_publ_section_title
;
 Click-tambjamines as efficient and tunable bioactive anion transporters.
;
_journal_issue 21
_journal_name_full 'Chemical communications (Cambridge, England)'
_journal_page_first 3218
_journal_page_last 3221
_journal_paper_doi 10.1039/d0cc00643b
_journal_volume 56
_journal_year 2020
_chemical_formula_moiety 'C17 H17 Cl N5 O, Cl'
_chemical_formula_sum 'C17 H17 Cl2 N5 O'
_chemical_formula_weight 378.25
_chemical_name_systematic MM75
_space_group_crystal_system monoclinic
_space_group_IT_number 14
_space_group_name_Hall '-P 2ybc'
_space_group_name_H-M_alt 'P 1 21/c 1'
_atom_sites_solution_hydrogens mixed
_audit_creation_method SHELXL-2016/6
_audit_update_record
;
2020-01-23 deposited with the CCDC.	2020-02-12 downloaded from the CCDC.
;
_cell_angle_alpha 90
_cell_angle_beta 96.478(4)
_cell_angle_gamma 90
_cell_formula_units_Z 4
_cell_length_a 5.7035(14)
_cell_length_b 20.182(5)
_cell_length_c 15.891(4)
_cell_measurement_reflns_used 5853
_cell_measurement_temperature 298(2)
_cell_measurement_theta_max 25.61
_cell_measurement_theta_min 2.39
_cell_volume 1817.5(8)
_computing_cell_refinement 'Bruker SMART'
_computing_data_collection 'Bruker SMART'
_computing_data_reduction 'Bruker SAINT'
_computing_molecular_graphics 'ORTEP-3 (Farrugia, 2012)'
_computing_publication_material 'WinGX publication routines (Farrugia, 1999)'
_computing_structure_refinement 'SHELXL-2016/6 (Sheldrick, 2008)'
_computing_structure_solution 'SIR92 (Altomare, 1994)'
_diffrn_ambient_temperature 298(2)
_diffrn_measured_fraction_theta_full 1.000
_diffrn_measured_fraction_theta_max 0.933
_diffrn_measurement_device_type 'Bruker APEX CCD'
_diffrn_measurement_method 'phi and omega scans'
_diffrn_radiation_type MoK\a
_diffrn_radiation_wavelength 0.71073
_diffrn_reflns_av_R_equivalents 0.1077
_diffrn_reflns_av_unetI/netI 0.0572
_diffrn_reflns_Laue_measured_fraction_full 1.000
_diffrn_reflns_Laue_measured_fraction_max 0.933
_diffrn_reflns_limit_h_max 7
_diffrn_reflns_limit_h_min -7
_diffrn_reflns_limit_k_max 26
_diffrn_reflns_limit_k_min -26
_diffrn_reflns_limit_l_max 20
_diffrn_reflns_limit_l_min -21
_diffrn_reflns_number 20460
_diffrn_reflns_point_group_measured_fraction_full 1.000
_diffrn_reflns_point_group_measured_fraction_max 0.933
_diffrn_reflns_theta_full 25.242
_diffrn_reflns_theta_max 28.291
_diffrn_reflns_theta_min 1.638
_diffrn_source 'sealed tube'
_exptl_absorpt_coefficient_mu 0.373
_exptl_absorpt_correction_type none
_exptl_crystal_colour brown
_exptl_crystal_density_diffrn 1.382
_exptl_crystal_density_method 'not measured'
_exptl_crystal_description prism
_exptl_crystal_F_000 784
_exptl_crystal_size_max 0.300
_exptl_crystal_size_mid 0.100
_exptl_crystal_size_min 0.100
_refine_diff_density_max 0.401
_refine_diff_density_min -0.283
_refine_diff_density_rms 0.069
_refine_ls_extinction_method none
_refine_ls_goodness_of_fit_ref 1.023
_refine_ls_hydrogen_treatment mixed
_refine_ls_matrix_type full
_refine_ls_number_parameters 239
_refine_ls_number_reflns 4221
_refine_ls_number_restraints 0
_refine_ls_restrained_S_all 1.023
_refine_ls_R_factor_all 0.0745
_refine_ls_R_factor_gt 0.0517
_refine_ls_shift/su_max 0.000
_refine_ls_shift/su_mean 0.000
_refine_ls_structure_factor_coef Fsqd
_refine_ls_weighting_details 'w=1/[\s^2^(Fo^2^)+(0.0855P)^2^] where P=(Fo^2^+2Fc^2^)/3'
_refine_ls_weighting_scheme calc
_refine_ls_wR_factor_gt 0.1459
_refine_ls_wR_factor_ref 0.1537
_reflns_Friedel_coverage 0.000
_reflns_number_gt 2758
_reflns_number_total 4221
_reflns_threshold_expression 'I > 2\s(I)'
_cod_data_source_file d0cc00643b2.cif
_cod_data_source_block MM75
_cod_depositor_comments 'Adding full bibliography for 7125982--7125984.cif.'
_cod_original_sg_symbol_H-M 'P 21/c'
_cod_database_code 7125984
_shelx_shelxl_version_number 2016/6
_shelx_space_group_comment
;
The symmetry employed for this shelxl refinement is uniquely defined
by the following loop, which should always be used as a source of
symmetry information in preference to the above space-group names.
They are only intended as comments.
;
_shelx_estimated_absorpt_t_min 0.896
_shelx_estimated_absorpt_t_max 0.964

loop_
_space_group_symop_operation_xyz
'x, y, z'
'-x, y+1/2, -z+1/2'
'-x, -y, -z'
'x, -y-1/2, z-1/2'

loop_
_atom_site_label
_atom_site_type_symbol
_atom_site_fract_x
_atom_site_fract_y
_atom_site_fract_z
_atom_site_U_iso_or_equiv
_atom_site_adp_type
_atom_site_occupancy
_atom_site_site_symmetry_order
_atom_site_calc_flag
_atom_site_refinement_flags_posn
_atom_site_refinement_flags_adp
_atom_site_refinement_flags_occupancy
_atom_site_disorder_assembly
_atom_site_disorder_group
C1 C 0.5986(4) 0.11714(12) 0.36379(13) 0.0620(6) Uani 1 1 d . . . . .
C2 C 0.5272(4) 0.17774(11) 0.38997(14) 0.0612(5) Uani 1 1 d . . . . .
H2 H 0.591754 0.217180 0.369456 0.073 Uiso 1 1 calc R U . . .
C3 C 0.3611(4) 0.18102(10) 0.44632(13) 0.0550(5) Uani 1 1 d . . . . .
H3 H 0.310788 0.222789 0.465218 0.066 Uiso 1 1 calc R U . . .
C4 C 0.2683(3) 0.12352(9) 0.47507(12) 0.0469(4) Uani 1 1 d . . . . .
C5 C 0.3377(4) 0.06266(10) 0.44684(13) 0.0596(5) Uani 1 1 d . . . . .
H5 H 0.269642 0.023131 0.465608 0.072 Uiso 1 1 calc R U . . .
C6 C 0.5063(4) 0.05957(12) 0.39129(14) 0.0675(6) Uani 1 1 d . . . . .
H6 H 0.557856 0.017952 0.372347 0.081 Uiso 1 1 calc R U . . .
C7 C -0.0440(3) 0.17602(9) 0.55147(12) 0.0481(4) Uani 1 1 d . . . . .
C8 C -0.1687(3) 0.15235(9) 0.61317(12) 0.0477(4) Uani 1 1 d . . . . .
C9 C -0.3528(3) 0.18450(9) 0.65357(11) 0.0477(4) Uani 1 1 d . . . . .
C10 C -0.4914(3) 0.16119(9) 0.71361(12) 0.0534(5) Uani 1 1 d . . . . .
H10 H -0.480279 0.119061 0.740415 0.064 Uiso 1 1 calc R U . . .
C11 C -0.6492(3) 0.21126(10) 0.72685(13) 0.0533(5) Uani 1 1 d . . . . .
C12 C -0.8434(5) 0.15720(13) 0.82979(16) 0.0802(7) Uani 1 1 d . . . . .
H12A H -0.874370 0.117936 0.793963 0.120 Uiso 1 1 calc R U . . .
H12B H -0.974735 0.164013 0.863632 0.120 Uiso 1 1 calc R U . . .
H12C H -0.697094 0.150726 0.867558 0.120 Uiso 1 1 calc R U . . .
C13 C -0.6038(3) 0.26538(9) 0.67467(12) 0.0498(5) Uani 1 1 d . . . . .
C14 C -0.7135(4) 0.32648(10) 0.66664(14) 0.0576(5) Uani 1 1 d . . . . .
H14 H -0.840100 0.334321 0.699429 0.069 Uiso 1 1 calc R U . . .
C15 C -0.7772(5) 0.43755(12) 0.60654(19) 0.0893(8) Uani 1 1 d . . . . .
H15 H -0.916791 0.437610 0.562411 0.107 Uiso 1 1 calc R U . . .
C16 C -0.6491(6) 0.49579(15) 0.6116(3) 0.1354(15) Uani 1 1 d . . . . .
H16A H -0.701447 0.531728 0.571382 0.162 Uiso 1 1 calc R U . . .
H16B H -0.476283 0.492766 0.626816 0.162 Uiso 1 1 calc R U . . .
C17 C -0.8001(8) 0.47895(16) 0.6760(3) 0.1374(15) Uani 1 1 d . . . . .
H17A H -0.723954 0.464883 0.732194 0.165 Uiso 1 1 calc R U . . .
H17B H -0.949320 0.503880 0.676709 0.165 Uiso 1 1 calc R U . . .
N1 N 0.0988(3) 0.12606(7) 0.53445(10) 0.0472(4) Uani 1 1 d . . . . .
N2 N 0.0655(3) 0.07312(8) 0.58432(11) 0.0601(5) Uani 1 1 d . . . . .
N3 N -0.0978(3) 0.08908(8) 0.63196(11) 0.0593(5) Uani 1 1 d . . . . .
N4 N -0.4187(3) 0.24639(7) 0.63144(10) 0.0487(4) Uani 1 1 d . . . . .
N5 N -0.6563(3) 0.37429(8) 0.61733(13) 0.0640(5) Uani 1 1 d . . . . .
O1 O -0.8200(3) 0.21393(8) 0.77760(10) 0.0678(4) Uani 1 1 d . . . . .
Cl1 Cl 0.81069(11) 0.11232(4) 0.29371(5) 0.0971(3) Uani 1 1 d . . . . .
Cl2 Cl 0.74044(10) 0.33953(3) 0.49728(4) 0.0709(2) Uani 1 1 d . . . . .
H7 H -0.045(3) 0.2146(10) 0.5216(13) 0.056(6) Uiso 1 1 d . . . . .
H4N H -0.358(3) 0.2688(10) 0.5944(13) 0.058(6) Uiso 1 1 d . . . . .
H5N H -0.536(5) 0.3676(13) 0.5750(17) 0.094(8) Uiso 1 1 d . . . . .

loop_
_atom_site_aniso_label
_atom_site_aniso_U_11
_atom_site_aniso_U_22
_atom_site_aniso_U_33
_atom_site_aniso_U_23
_atom_site_aniso_U_13
_atom_site_aniso_U_12
C1 0.0535(11) 0.0822(16) 0.0489(12) 0.0069(11) -0.0007(9) 0.0064(10)
C2 0.0637(12) 0.0647(13) 0.0533(12) 0.0101(10) -0.0020(10) -0.0071(10)
C3 0.0689(12) 0.0424(10) 0.0510(11) 0.0018(9) -0.0050(10) 0.0007(9)
C4 0.0510(10) 0.0443(10) 0.0435(10) 0.0012(8) -0.0031(8) 0.0049(8)
C5 0.0711(13) 0.0446(11) 0.0639(12) 0.0015(10) 0.0106(10) 0.0072(9)
C6 0.0791(14) 0.0617(14) 0.0633(13) 0.0001(11) 0.0148(11) 0.0191(11)
C7 0.0587(11) 0.0354(9) 0.0486(11) 0.0006(8) -0.0007(9) 0.0072(8)
C8 0.0569(11) 0.0379(9) 0.0467(10) -0.0030(8) -0.0011(8) 0.0019(8)
C9 0.0569(11) 0.0403(10) 0.0442(10) -0.0043(8) -0.0009(8) -0.0002(8)
C10 0.0655(12) 0.0454(11) 0.0482(11) 0.0004(8) 0.0017(9) -0.0039(9)
C11 0.0570(11) 0.0551(11) 0.0478(11) -0.0091(9) 0.0052(9) -0.0076(9)
C12 0.0922(17) 0.0878(18) 0.0639(14) 0.0050(13) 0.0236(13) -0.0190(14)
C13 0.0548(10) 0.0450(10) 0.0494(10) -0.0094(8) 0.0055(9) 0.0000(8)
C14 0.0577(11) 0.0521(12) 0.0635(13) -0.0119(10) 0.0095(10) 0.0024(9)
C15 0.0992(18) 0.0573(14) 0.110(2) -0.0072(15) 0.0037(16) 0.0205(13)
C16 0.151(3) 0.0587(18) 0.208(4) 0.043(2) 0.073(3) 0.0185(18)
C17 0.226(4) 0.067(2) 0.126(3) 0.0062(19) 0.054(3) 0.044(2)
N1 0.0573(9) 0.0346(8) 0.0488(9) 0.0006(6) 0.0020(7) 0.0055(6)
N2 0.0781(11) 0.0389(9) 0.0650(11) 0.0051(8) 0.0160(9) 0.0086(8)
N3 0.0731(11) 0.0421(9) 0.0642(11) 0.0048(8) 0.0142(9) 0.0073(8)
N4 0.0592(9) 0.0415(9) 0.0457(9) -0.0013(7) 0.0079(8) 0.0017(7)
N5 0.0716(12) 0.0477(10) 0.0738(12) -0.0011(9) 0.0131(10) 0.0116(8)
O1 0.0719(9) 0.0715(10) 0.0634(9) -0.0063(8) 0.0228(8) -0.0067(7)
Cl1 0.0711(4) 0.1428(7) 0.0810(5) 0.0147(4) 0.0243(3) 0.0115(4)
Cl2 0.0901(4) 0.0491(3) 0.0779(4) 0.0107(2) 0.0286(3) 0.0028(2)

loop_
_atom_type_symbol
_atom_type_description
_atom_type_scat_dispersion_real
_atom_type_scat_dispersion_imag
_atom_type_scat_source
C C 0.0033 0.0016 'International Tables Vol C Tables 4.2.6.8 and 6.1.1.4'
H H 0.0000 0.0000 'International Tables Vol C Tables 4.2.6.8 and 6.1.1.4'
N N 0.0061 0.0033 'International Tables Vol C Tables 4.2.6.8 and 6.1.1.4'
O O 0.0106 0.0060 'International Tables Vol C Tables 4.2.6.8 and 6.1.1.4'
Cl Cl 0.1484 0.1585 'International Tables Vol C Tables 4.2.6.8 and 6.1.1.4'

loop_
_geom_angle_atom_site_label_1
_geom_angle_atom_site_label_2
_geom_angle_atom_site_label_3
_geom_angle
_geom_angle_site_symmetry_1
_geom_angle_site_symmetry_3
_geom_angle_publ_flag
C6 C1 C2 121.6(2) . . ?
C6 C1 Cl1 118.57(18) . . ?
C2 C1 Cl1 119.84(18) . . ?
C1 C2 C3 119.4(2) . . ?
C1 C2 H2 120.3 . . ?
C3 C2 H2 120.3 . . ?
C4 C3 C2 119.63(19) . . ?
C4 C3 H3 120.2 . . ?
C2 C3 H3 120.2 . . ?
C3 C4 C5 120.51(19) . . ?
C3 C4 N1 120.30(16) . . ?
C5 C4 N1 119.19(16) . . ?
C6 C5 C4 119.7(2) . . ?
C6 C5 H5 120.2 . . ?
C4 C5 H5 120.2 . . ?
C1 C6 C5 119.2(2) . . ?
C1 C6 H6 120.4 . . ?
C5 C6 H6 120.4 . . ?
N1 C7 C8 105.05(17) . . ?
N1 C7 H7 120.3(12) . . ?
C8 C7 H7 134.5(12) . . ?
C7 C8 N3 108.68(16) . . ?
C7 C8 C9 128.86(17) . . ?
N3 C8 C9 122.44(17) . . ?
N4 C9 C10 109.35(17) . . ?
N4 C9 C8 119.91(17) . . ?
C10 C9 C8 130.70(18) . . ?
C11 C10 C9 106.71(17) . . ?
C11 C10 H10 126.6 . . ?
C9 C10 H10 126.6 . . ?
O1 C11 C10 130.73(19) . . ?
O1 C11 C13 121.22(18) . . ?
C10 C11 C13 108.05(17) . . ?
O1 C12 H12A 109.5 . . ?
O1 C12 H12B 109.5 . . ?
H12A C12 H12B 109.5 . . ?
O1 C12 H12C 109.5 . . ?
H12A C12 H12C 109.5 . . ?
H12B C12 H12C 109.5 . . ?
N4 C13 C14 124.53(18) . . ?
N4 C13 C11 106.20(16) . . ?
C14 C13 C11 129.26(19) . . ?
N5 C14 C13 124.94(19) . . ?
N5 C14 H14 117.5 . . ?
C13 C14 H14 117.5 . . ?
C16 C15 C17 62.8(2) . . ?
C16 C15 N5 120.0(3) . . ?
C17 C15 N5 121.1(3) . . ?
C16 C15 H15 114.4 . . ?
C17 C15 H15 114.4 . . ?
N5 C15 H15 114.4 . . ?
C15 C16 C17 59.3(2) . . ?
C15 C16 H16A 117.8 . . ?
C17 C16 H16A 117.8 . . ?
C15 C16 H16B 117.8 . . ?
C17 C16 H16B 117.8 . . ?
H16A C16 H16B 115.0 . . ?
C15 C17 C16 57.9(2) . . ?
C15 C17 H17A 118.0 . . ?
C16 C17 H17A 118.0 . . ?
C15 C17 H17B 118.0 . . ?
C16 C17 H17B 118.0 . . ?
H17A C17 H17B 115.1 . . ?
C7 N1 N2 110.22(16) . . ?
C7 N1 C4 129.21(15) . . ?
N2 N1 C4 120.56(14) . . ?
N3 N2 N1 107.50(15) . . ?
N2 N3 C8 108.54(16) . . ?
C9 N4 C13 109.69(16) . . ?
C9 N4 H4N 123.7(14) . . ?
C13 N4 H4N 126.5(14) . . ?
C14 N5 C15 124.9(2) . . ?
C14 N5 H5N 121.9(15) . . ?
C15 N5 H5N 112.5(15) . . ?
C11 O1 C12 116.17(17) . . ?

loop_
_geom_bond_atom_site_label_1
_geom_bond_atom_site_label_2
_geom_bond_distance
_geom_bond_site_symmetry_2
_geom_bond_publ_flag
C1 C6 1.367(3) . ?
C1 C2 1.368(3) . ?
C1 Cl1 1.737(2) . ?
C2 C3 1.377(3) . ?
C2 H2 0.9500 . ?
C3 C4 1.375(3) . ?
C3 H3 0.9500 . ?
C4 C5 1.381(3) . ?
C4 N1 1.426(2) . ?
C5 C6 1.378(3) . ?
C5 H5 0.9500 . ?
C6 H6 0.9500 . ?
C7 N1 1.343(2) . ?
C7 C8 1.361(3) . ?
C7 H7 0.91(2) . ?
C8 N3 1.362(2) . ?
C8 C9 1.445(3) . ?
C9 N4 1.340(2) . ?
C9 C10 1.388(3) . ?
C10 C11 1.385(3) . ?
C10 H10 0.9500 . ?
C11 O1 1.334(2) . ?
C11 C13 1.413(3) . ?
C12 O1 1.429(3) . ?
C12 H12A 0.9800 . ?
C12 H12B 0.9800 . ?
C12 H12C 0.9800 . ?
C13 N4 1.377(2) . ?
C13 C14 1.382(3) . ?
C14 N5 1.307(3) . ?
C14 H14 0.9500 . ?
C15 C16 1.381(4) . ?
C15 C17 1.401(4) . ?
C15 N5 1.452(3) . ?
C15 H15 1.0000 . ?
C16 C17 1.450(4) . ?
C16 H16A 0.9900 . ?
C16 H16B 0.9900 . ?
C17 H17A 0.9900 . ?
C17 H17B 0.9900 . ?
N1 N2 1.356(2) . ?
N2 N3 1.305(2) . ?
N4 H4N 0.85(2) . ?
N5 H5N 1.02(3) . ?

loop_
_geom_hbond_atom_site_label_D
_geom_hbond_atom_site_label_H
_geom_hbond_atom_site_label_A
_geom_hbond_distance_DH
_geom_hbond_distance_HA
_geom_hbond_distance_DA
_geom_hbond_angle_DHA
_geom_hbond_site_symmetry_A
C12 H12B Cl2 0.98 2.82 3.761(3) 162.2 4_366
C14 H14 Cl1 0.95 2.84 3.769(2) 167.2 4_366
C15 H15 Cl2 1.00 2.89 3.663(3) 134.7 1_355
C16 H16A Cl2 0.99 2.82 3.756(3) 158.5 3_566
C7 H7 Cl2 0.91(2) 2.81(2) 3.592(2) 144.6(15) 1_455
N4 H4N Cl2 0.85(2) 2.22(2) 3.0561(18) 169.0(18) 1_455
N5 H5N Cl2 1.02(3) 2.19(3) 3.198(2) 171(2) 1_455

loop_
_geom_torsion_atom_site_label_1
_geom_torsion_atom_site_label_2
_geom_torsion_atom_site_label_3
_geom_torsion_atom_site_label_4
_geom_torsion
_geom_torsion_site_symmetry_1
_geom_torsion_site_symmetry_2
_geom_torsion_site_symmetry_3
_geom_torsion_site_symmetry_4
_geom_torsion_publ_flag
C6 C1 C2 C3 1.0(3) . . . . ?
Cl1 C1 C2 C3 -179.23(15) . . . . ?
C1 C2 C3 C4 -0.4(3) . . . . ?
C2 C3 C4 C5 -1.0(3) . . . . ?
C2 C3 C4 N1 179.02(17) . . . . ?
C3 C4 C5 C6 1.9(3) . . . . ?
N1 C4 C5 C6 -178.17(18) . . . . ?
C2 C1 C6 C5 -0.1(3) . . . . ?
Cl1 C1 C6 C5 -179.93(16) . . . . ?
C4 C5 C6 C1 -1.3(3) . . . . ?
N1 C7 C8 N3 0.2(2) . . . . ?
N1 C7 C8 C9 -178.00(17) . . . . ?
C7 C8 C9 N4 -0.7(3) . . . . ?
N3 C8 C9 N4 -178.71(17) . . . . ?
C7 C8 C9 C10 176.6(2) . . . . ?
N3 C8 C9 C10 -1.4(3) . . . . ?
N4 C9 C10 C11 0.9(2) . . . . ?
C8 C9 C10 C11 -176.67(18) . . . . ?
C9 C10 C11 O1 179.62(18) . . . . ?
C9 C10 C11 C13 -0.4(2) . . . . ?
O1 C11 C13 N4 179.80(16) . . . . ?
C10 C11 C13 N4 -0.2(2) . . . . ?
O1 C11 C13 C14 0.7(3) . . . . ?
C10 C11 C13 C14 -179.26(19) . . . . ?
N4 C13 C14 N5 -0.2(3) . . . . ?
C11 C13 C14 N5 178.8(2) . . . . ?
N5 C15 C16 C17 -111.9(3) . . . . ?
N5 C15 C17 C16 110.3(3) . . . . ?
C8 C7 N1 N2 -0.4(2) . . . . ?
C8 C7 N1 C4 -179.84(17) . . . . ?
C3 C4 N1 C7 21.8(3) . . . . ?
C5 C4 N1 C7 -158.14(19) . . . . ?
C3 C4 N1 N2 -157.56(17) . . . . ?
C5 C4 N1 N2 22.5(3) . . . . ?
C7 N1 N2 N3 0.5(2) . . . . ?
C4 N1 N2 N3 179.95(16) . . . . ?
N1 N2 N3 C8 -0.3(2) . . . . ?
C7 C8 N3 N2 0.1(2) . . . . ?
C9 C8 N3 N2 178.42(17) . . . . ?
C10 C9 N4 C13 -1.0(2) . . . . ?
C8 C9 N4 C13 176.85(16) . . . . ?
C14 C13 N4 C9 179.85(17) . . . . ?
C11 C13 N4 C9 0.7(2) . . . . ?
C13 C14 N5 C15 177.6(2) . . . . ?
C16 C15 N5 C14 131.8(3) . . . . ?
C17 C15 N5 C14 57.3(4) . . . . ?
C10 C11 O1 C12 2.3(3) . . . . ?
C13 C11 O1 C12 -177.68(19) . . . . ?
